data_7709901
loop_
_publ_author_name
'Maliszewski, Benon P.'
'Ritacco, Ida'
'Beli\<s, Marek'
'Hashim, Ishfaq Ibni'
'Tzouras, Nikolaos V.'
'Caporaso, Lucia'
'Cavallo, Luigi'
'Van Hecke, Kristof'
'Nahra, Fady'
'Cazin, Catherine S. J.'
'Nolan, Steven P.'

_publ_section_title
;
 A green route to platinum N-heterocyclic carbene complexes: mechanism and
 expanded scope
;
_journal_name_full 'Dalton Transactions'
_journal_paper_doi 10.1039/D2DT00504B
_journal_year 2022
_chemical_formula_moiety 'C29 H54 Cl2 N2 Pt S, 0.167[C5H12], 0.333[C5H12]'
_chemical_formula_sum 'C31.5 H60 Cl2 N2 Pt S'
_chemical_formula_weight 764.86
_chemical_name_systematic BM176
_space_group_crystal_system trigonal
_space_group_IT_number 148
_space_group_name_Hall '-R 3'
_space_group_name_H-M_alt 'R -3 :H'
_atom_sites_solution_hydrogens geom
_atom_sites_solution_primary dual
_audit_creation_date 2021-11-19
_audit_creation_method
;
Olex2 1.3
(compiled 2020.11.12 svn.r5f609507 for OlexSys, GUI svn.r6408)
;
_audit_update_record
;
2022-01-20 deposited with the CCDC.	2022-03-31 downloaded from the CCDC.
;
_cell_angle_alpha 90
_cell_angle_beta 90
_cell_angle_gamma 120
_cell_formula_units_Z 18
_cell_length_a 31.8125(4)
_cell_length_b 31.8125(4)
_cell_length_c 17.7813(3)
_cell_measurement_reflns_used 15340
_cell_measurement_temperature 100.0(1)
_cell_measurement_theta_max 29.5130
_cell_measurement_theta_min 2.8940
_cell_volume 15584.4(4)
_computing_cell_refinement 'CrysAlisPro 1.171.40.67a (Rigaku OD, 2019)'
_computing_data_collection 'CrysAlisPro 1.171.40.67a (Rigaku OD, 2019)'
_computing_data_reduction 'CrysAlisPro 1.171.40.67a (Rigaku OD, 2019)'
_computing_molecular_graphics 'Olex2 1.3 (Dolomanov et al., 2009)'
_computing_publication_material 'Olex2 1.3 (Dolomanov et al., 2009)'
_computing_structure_refinement 'SHELXL 2018/3 (Sheldrick, 2015)'
_computing_structure_solution 'SHELXT  (Sheldrick, 2015)'
_diffrn_ambient_environment N~2~
_diffrn_ambient_temperature 100.0(1)
_diffrn_detector 'CCD plate'
_diffrn_detector_area_resol_mean 10.4839
_diffrn_detector_type Atlas
_diffrn_measured_fraction_theta_full 0.996
_diffrn_measured_fraction_theta_max 0.859
_diffrn_measurement_details
;
List of Runs (angles in degrees, time in seconds):

  # Type    Start    End  Width  t~exp~   \w     \q     \k     \f   Frames
#--------------------------------------------------------------------------
  1  \w    -70.00  51.00   1.00   52.00    --   10.01 -19.00 150.00  121
  2  \w    -31.00  -6.00   1.00   52.00    --   10.01  19.00 -30.00   25
  3  \w    -42.00  21.00   1.00   52.00    --  -11.19 -77.00  90.00   63
  4  \w    -44.00  21.00   1.00   52.00    --  -11.19  77.00 -30.00   65
;
_diffrn_measurement_device 'four-circle diffractometer'
_diffrn_measurement_device_type 'SuperNova, Dual, Cu at home/near, Atlas'
_diffrn_measurement_method '\w scans'
_diffrn_orient_matrix_type 'CrysAlisPro convention (1999,Acta A55,543-557)'
_diffrn_orient_matrix_UB_11 -0.0029921000
_diffrn_orient_matrix_UB_12 -0.0208407000
_diffrn_orient_matrix_UB_13 -0.0193191000
_diffrn_orient_matrix_UB_21 -0.0013543000
_diffrn_orient_matrix_UB_22 0.0102842000
_diffrn_orient_matrix_UB_23 -0.0346588000
_diffrn_orient_matrix_UB_31 0.0255306000
_diffrn_orient_matrix_UB_32 0.0110794000
_diffrn_orient_matrix_UB_33 -0.0041311000
_diffrn_radiation_monochromator mirror
_diffrn_radiation_probe x-ray
_diffrn_radiation_type 'Mo K\a'
_diffrn_radiation_wavelength 0.71073
_diffrn_reflns_av_R_equivalents 0.0341
_diffrn_reflns_av_unetI/netI 0.0348
_diffrn_reflns_Laue_measured_fraction_full 0.996
_diffrn_reflns_Laue_measured_fraction_max 0.859
_diffrn_reflns_limit_h_max 42
_diffrn_reflns_limit_h_min -40
_diffrn_reflns_limit_k_max 40
_diffrn_reflns_limit_k_min -39
_diffrn_reflns_limit_l_max 24
_diffrn_reflns_limit_l_min -21
_diffrn_reflns_number 33512
_diffrn_reflns_point_group_measured_fraction_full 0.996
_diffrn_reflns_point_group_measured_fraction_max 0.859
_diffrn_reflns_theta_full 25.242
_diffrn_reflns_theta_max 29.628
_diffrn_reflns_theta_min 2.561
_diffrn_source 'micro-focus sealed X-ray tube'
_diffrn_source_type 'SuperNova (Mo) X-ray Source'
_exptl_absorpt_coefficient_mu 4.288
_exptl_absorpt_correction_T_max 1.000
_exptl_absorpt_correction_T_min 0.892
_exptl_absorpt_correction_type gaussian
_exptl_absorpt_process_details
;
CrysAlisPro 1.171.40.67a (Rigaku Oxford Diffraction, 2019)
Numerical absorption correction based on gaussian integration over
			a multifaceted crystal model
Empirical absorption correction using spherical harmonics,
 implemented in SCALE3 ABSPACK scaling algorithm.
;
_exptl_crystal_colour 'clear colourless'
_exptl_crystal_colour_lustre clear
_exptl_crystal_colour_primary colourless
_exptl_crystal_density_diffrn 1.467
_exptl_crystal_description block
_exptl_crystal_F_000 7038
_exptl_crystal_preparation Synthesis
_exptl_crystal_recrystallization_method 'Pentane diffusion in DCM'
_exptl_crystal_size_max 0.165
_exptl_crystal_size_mid 0.105
_exptl_crystal_size_min 0.096
_refine_diff_density_max 8.993
_refine_diff_density_min -3.248
_refine_diff_density_rms 0.162
_refine_ls_extinction_method none
_refine_ls_goodness_of_fit_ref 1.055
_refine_ls_hydrogen_treatment constr
_refine_ls_matrix_type full
_refine_ls_number_parameters 318
_refine_ls_number_reflns 8413
_refine_ls_number_restraints 0
_refine_ls_restrained_S_all 1.055
_refine_ls_R_factor_all 0.0533
_refine_ls_R_factor_gt 0.0467
_refine_ls_shift/su_max 0.001
_refine_ls_shift/su_mean 0.000
_refine_ls_structure_factor_coef Fsqd
_refine_ls_weighting_details 'w=1/[\s^2^(Fo^2^)+(0.0174P)^2^+461.4310P] where P=(Fo^2^+2Fc^2^)/3'
_refine_ls_weighting_scheme calc
_refine_ls_wR_factor_gt 0.0932
_refine_ls_wR_factor_ref 0.0964
_reflns_Friedel_coverage 0.000
_reflns_number_gt 7542
_reflns_number_total 8413
_reflns_threshold_expression 'I > 2\s(I)'
_cod_data_source_file d2dt00504b2.cif
_cod_data_source_block bm176-2
_cod_original_cell_volume 15584.4(5)
_cod_original_sg_symbol_H-M 'R -3'
_cod_original_formula_sum 'C31.50 H60 Cl2 N2 Pt S'
_cod_database_code 7709901
_shelx_shelxl_version_number 2018/3
_chemical_oxdiff_formula 'C29 H55 Cl2 N2 Pt S'
_shelx_space_group_comment
;
The symmetry employed for this shelxl refinement is uniquely defined
by the following loop, which should always be used as a source of
symmetry information in preference to the above space-group names.
They are only intended as comments.
;
_reflns_odcompleteness_completeness 99.92
_reflns_odcompleteness_iscentric 1
_reflns_odcompleteness_theta 26.32
_olex2_refinement_description
;
1. Fixed Uiso
 At 1.2 times of:
  All C(H) groups, All C(H,H) groups
 At 1.5 times of:
  All C(H,H,H) groups
2.a Ternary CH refined with riding coordinates:
 C4(H4), C16(H16)
2.b Secondary CH2 refined with riding coordinates:
 C5(H5A,H5B), C6(H6A,H6B), C7(H7A,H7B), C8(H8A,H8B), C9(H9A,H9B), C10(H10A,
 H10B), C11(H11A,H11B), C12(H12A,H12B), C13(H13A,H13B), C14(H14A,H14B),
 C15(H15A,H15B), C17(H17A,H17B), C18(H18A,H18B), C19(H19A,H19B), C20(H20A,H20B),
  C21(H21A,H21B), C22(H22A,H22B), C23(H23A,H23B), C24(H24A,H24B), C25(H25A,
 H25B), C26(H26A,H26B), C27(H27A,H27B)
2.c Aromatic/amide H refined with riding coordinates:
 C2(H2), C3(H3)
2.d Idealised Me refined as rotating group:
 C28(H28A,H28B,H28C), C29(H29A,H29B,H29C)
;
_smtbx_masks_special_details
;
A solvent mask was calculated and 372 electrons were 
found in a volume of 2106\%A^3^ in 2 voids per unit cell. 
This is consistent with the presence of 
3[C5H12] and 6[C5H12] per Unit Cell 
which account for 378 electrons 
per unit cell.
;
_smtbx_masks_void_probe_radius 1.2
_smtbx_masks_void_truncation_radius 1.2
_olex2_date_sample_data_collection 2021-02-02
_olex2_exptl_crystal_mounting_method 'Little loop'
_olex2_submission_original_sample_id BM176
_olex2_submission_special_instructions 'No special instructions were received'
_oxdiff_exptl_absorpt_empirical_details
;
Empirical correction (ABSPACK) includes:
- Absorption correction using spherical harmonics
- Frame scaling
;
_oxdiff_exptl_absorpt_empirical_full_max 1.332
_oxdiff_exptl_absorpt_empirical_full_min 0.885

loop_
_space_group_symop_operation_xyz
'x, y, z'
'-y, x-y, z'
'-x+y, -x, z'
'x+2/3, y+1/3, z+1/3'
'-y+2/3, x-y+1/3, z+1/3'
'-x+y+2/3, -x+1/3, z+1/3'
'x+1/3, y+2/3, z+2/3'
'-y+1/3, x-y+2/3, z+2/3'
'-x+y+1/3, -x+2/3, z+2/3'
'-x, -y, -z'
'y, -x+y, -z'
'x-y, x, -z'
'-x+2/3, -y+1/3, -z+1/3'
'y+2/3, -x+y+1/3, -z+1/3'
'x-y+2/3, x+1/3, -z+1/3'
'-x+1/3, -y+2/3, -z+2/3'
'y+1/3, -x+y+2/3, -z+2/3'
'x-y+1/3, x+2/3, -z+2/3'

loop_
_atom_site_label
_atom_site_type_symbol
_atom_site_fract_x
_atom_site_fract_y
_atom_site_fract_z
_atom_site_U_iso_or_equiv
_atom_site_adp_type
_atom_site_occupancy
_atom_site_site_symmetry_order
_atom_site_calc_flag
_atom_site_refinement_flags_posn
_atom_site_refinement_flags_adp
_atom_site_refinement_flags_occupancy
_atom_site_disorder_assembly
_atom_site_disorder_group
Pt1 Pt 0.44930(2) 0.34367(2) 0.39171(2) 0.01671(6) Uani 1 1 d . . . . .
Cl1 Cl 0.37456(5) 0.27425(5) 0.41162(7) 0.0219(3) Uani 1 1 d . . . . .
Cl2 Cl 0.45951(5) 0.31071(5) 0.27852(8) 0.0254(3) Uani 1 1 d . . . . .
S1 S 0.52353(5) 0.41065(5) 0.38255(8) 0.0237(3) Uani 1 1 d . . . . .
N1 N 0.42454(14) 0.40522(15) 0.4882(2) 0.0147(8) Uani 1 1 d . . . . .
N2 N 0.44082(14) 0.35923(14) 0.5560(2) 0.0141(8) Uani 1 1 d . . . . .
C1 C 0.43826(17) 0.37136(16) 0.4838(3) 0.0142(9) Uani 1 1 d . . . . .
C2 C 0.41776(18) 0.41369(18) 0.5622(3) 0.0172(10) Uani 1 1 d . . . . .
H2 H 0.407951 0.435694 0.579714 0.021 Uiso 1 1 calc R U . . .
C3 C 0.42767(18) 0.38485(18) 0.6046(3) 0.0164(10) Uani 1 1 d . . . . .
H3 H 0.426009 0.382408 0.657921 0.020 Uiso 1 1 calc R U . . .
C4 C 0.41560(17) 0.42925(17) 0.4236(3) 0.0151(9) Uani 1 1 d . . . . .
H4 H 0.426354 0.419793 0.376947 0.018 Uiso 1 1 calc R U . . .
C5 C 0.4471(2) 0.48455(18) 0.4326(3) 0.0220(11) Uani 1 1 d . . . . .
H5A H 0.435481 0.494649 0.476937 0.026 Uiso 1 1 calc R U . . .
H5B H 0.480900 0.492663 0.442807 0.026 Uiso 1 1 calc R U . . .
C6 C 0.4471(2) 0.51406(19) 0.3642(3) 0.0238(11) Uani 1 1 d . . . . .
H6A H 0.413100 0.504609 0.352073 0.029 Uiso 1 1 calc R U . . .
H6B H 0.464290 0.548895 0.377907 0.029 Uiso 1 1 calc R U . . .
C7 C 0.4707(2) 0.5075(2) 0.2944(3) 0.0266(12) Uani 1 1 d . . . . .
H7A H 0.456939 0.472279 0.285226 0.032 Uiso 1 1 calc R U . . .
H7B H 0.505888 0.521539 0.304089 0.032 Uiso 1 1 calc R U . . .
C8 C 0.4642(3) 0.5309(2) 0.2227(4) 0.0399(17) Uani 1 1 d . . . . .
H8A H 0.473325 0.564840 0.234115 0.048 Uiso 1 1 calc R U . . .
H8B H 0.486778 0.531657 0.183633 0.048 Uiso 1 1 calc R U . . .
C9 C 0.4134(3) 0.5048(2) 0.1917(4) 0.0437(18) Uani 1 1 d . . . . .
H9A H 0.410874 0.524841 0.151152 0.052 Uiso 1 1 calc R U . . .
H9B H 0.390502 0.501614 0.232039 0.052 Uiso 1 1 calc R U . . .
C10 C 0.3979(3) 0.4541(2) 0.1601(4) 0.0422(17) Uani 1 1 d . . . . .
H10A H 0.407905 0.457282 0.106718 0.051 Uiso 1 1 calc R U . . .
H10B H 0.415255 0.440372 0.187958 0.051 Uiso 1 1 calc R U . . .
C11 C 0.3430(3) 0.4185(2) 0.1654(3) 0.0386(16) Uani 1 1 d . . . . .
H11A H 0.325606 0.433828 0.142550 0.046 Uiso 1 1 calc R U . . .
H11B H 0.335070 0.389137 0.135716 0.046 Uiso 1 1 calc R U . . .
C12 C 0.3246(2) 0.4032(2) 0.2460(3) 0.0297(13) Uani 1 1 d . . . . .
H12A H 0.333906 0.432599 0.276412 0.036 Uiso 1 1 calc R U . . .
H12B H 0.288674 0.383788 0.245153 0.036 Uiso 1 1 calc R U . . .
C13 C 0.3442(2) 0.3734(2) 0.2839(3) 0.0270(12) Uani 1 1 d . . . . .
H13A H 0.379817 0.390126 0.276724 0.032 Uiso 1 1 calc R U . . .
H13B H 0.330053 0.341378 0.258885 0.032 Uiso 1 1 calc R U . . .
C14 C 0.3330(2) 0.36561(19) 0.3684(3) 0.0233(11) Uani 1 1 d . . . . .
H14A H 0.297833 0.352973 0.375908 0.028 Uiso 1 1 calc R U . . .
H14B H 0.340357 0.340598 0.386664 0.028 Uiso 1 1 calc R U . . .
C15 C 0.36129(18) 0.41134(19) 0.4159(3) 0.0203(10) Uani 1 1 d . . . . .
H15A H 0.346770 0.404962 0.466759 0.024 Uiso 1 1 calc R U . . .
H15B H 0.357368 0.437621 0.393274 0.024 Uiso 1 1 calc R U . . .
C16 C 0.44980(17) 0.31989(17) 0.5805(3) 0.0155(9) Uani 1 1 d . . . . .
H16 H 0.459186 0.307865 0.535138 0.019 Uiso 1 1 calc R U . . .
C17 C 0.40239(19) 0.27810(19) 0.6108(3) 0.0200(10) Uani 1 1 d . . . . .
H17A H 0.376676 0.269705 0.572764 0.024 Uiso 1 1 calc R U . . .
H17B H 0.393097 0.289451 0.656373 0.024 Uiso 1 1 calc R U . . .
C18 C 0.4039(2) 0.2321(2) 0.6308(3) 0.0259(12) Uani 1 1 d . . . . .
H18A H 0.429158 0.240208 0.669519 0.031 Uiso 1 1 calc R U . . .
H18B H 0.372278 0.208231 0.653103 0.031 Uiso 1 1 calc R U . . .
C19 C 0.4143(2) 0.2084(2) 0.5642(3) 0.0278(12) Uani 1 1 d . . . . .
H19A H 0.440919 0.233929 0.533886 0.033 Uiso 1 1 calc R U . . .
H19B H 0.385054 0.192371 0.531850 0.033 Uiso 1 1 calc R U . . .
C20 C 0.4285(2) 0.1707(2) 0.5879(4) 0.0312(13) Uani 1 1 d . . . . .
H20A H 0.405165 0.149044 0.626262 0.037 Uiso 1 1 calc R U . . .
H20B H 0.425745 0.150569 0.543674 0.037 Uiso 1 1 calc R U . . .
C21 C 0.4795(2) 0.1930(2) 0.6195(4) 0.0349(15) Uani 1 1 d . . . . .
H21A H 0.482960 0.167233 0.645292 0.042 Uiso 1 1 calc R U . . .
H21B H 0.484035 0.217510 0.657718 0.042 Uiso 1 1 calc R U . . .
C22 C 0.5196(2) 0.2169(2) 0.5607(4) 0.0381(15) Uani 1 1 d . . . . .
H22A H 0.508687 0.231209 0.521181 0.046 Uiso 1 1 calc R U . . .
H22B H 0.524466 0.191574 0.536811 0.046 Uiso 1 1 calc R U . . .
C23 C 0.5683(3) 0.2566(2) 0.5915(4) 0.0388(15) Uani 1 1 d . . . . .
H23A H 0.592718 0.267353 0.550712 0.047 Uiso 1 1 calc R U . . .
H23B H 0.578901 0.242481 0.631848 0.047 Uiso 1 1 calc R U . . .
C24 C 0.5674(2) 0.3010(2) 0.6230(4) 0.0303(13) Uani 1 1 d . . . . .
H24A H 0.542819 0.290204 0.663471 0.036 Uiso 1 1 calc R U . . .
H24B H 0.599415 0.323211 0.645786 0.036 Uiso 1 1 calc R U . . .
C25 C 0.5561(2) 0.3293(2) 0.5648(3) 0.0263(12) Uani 1 1 d . . . . .
H25A H 0.528882 0.305940 0.532871 0.032 Uiso 1 1 calc R U . . .
H25B H 0.584764 0.347384 0.531928 0.032 Uiso 1 1 calc R U . . .
C26 C 0.5426(2) 0.3651(2) 0.5991(3) 0.0245(11) Uani 1 1 d . . . . .
H26A H 0.543269 0.387120 0.559199 0.029 Uiso 1 1 calc R U . . .
H26B H 0.567231 0.385125 0.637254 0.029 Uiso 1 1 calc R U . . .
C27 C 0.49237(19) 0.33977(19) 0.6360(3) 0.0202(10) Uani 1 1 d . . . . .
H27A H 0.489957 0.363096 0.670078 0.024 Uiso 1 1 calc R U . . .
H27B H 0.489340 0.312597 0.667167 0.024 Uiso 1 1 calc R U . . .
C28 C 0.5315(2) 0.4339(2) 0.2886(3) 0.0310(13) Uani 1 1 d . . . . .
H28A H 0.526209 0.408293 0.252733 0.047 Uiso 1 1 calc R U . . .
H28B H 0.564620 0.461299 0.282755 0.047 Uiso 1 1 calc R U . . .
H28C H 0.508190 0.444818 0.278888 0.047 Uiso 1 1 calc R U . . .
C29 C 0.5656(2) 0.3884(2) 0.3771(4) 0.0368(15) Uani 1 1 d . . . . .
H29A H 0.563730 0.370902 0.423481 0.055 Uiso 1 1 calc R U . . .
H29B H 0.598590 0.415793 0.370860 0.055 Uiso 1 1 calc R U . . .
H29C H 0.557214 0.366401 0.334076 0.055 Uiso 1 1 calc R U . . .

loop_
_atom_site_aniso_label
_atom_site_aniso_U_11
_atom_site_aniso_U_22
_atom_site_aniso_U_33
_atom_site_aniso_U_23
_atom_site_aniso_U_13
_atom_site_aniso_U_12
Pt1 0.02019(10) 0.01737(10) 0.01366(10) -0.00106(7) 0.00027(7) 0.01021(8)
Cl1 0.0204(6) 0.0205(6) 0.0216(6) -0.0041(5) -0.0020(5) 0.0077(5)
Cl2 0.0271(7) 0.0254(6) 0.0217(6) -0.0057(5) 0.0019(5) 0.0115(5)
S1 0.0249(7) 0.0225(6) 0.0200(6) 0.0005(5) 0.0033(5) 0.0089(5)
N1 0.0144(19) 0.017(2) 0.013(2) -0.0022(16) -0.0016(15) 0.0081(16)
N2 0.0152(19) 0.0156(19) 0.014(2) 0.0016(16) 0.0008(15) 0.0094(16)
C1 0.013(2) 0.011(2) 0.015(2) -0.0022(17) -0.0007(18) 0.0035(18)
C2 0.017(2) 0.014(2) 0.020(3) -0.0047(19) -0.0015(19) 0.0070(19)
C3 0.018(2) 0.017(2) 0.015(2) -0.0027(19) 0.0003(19) 0.0092(19)
C4 0.018(2) 0.015(2) 0.014(2) 0.0016(18) -0.0003(18) 0.0095(19)
C5 0.026(3) 0.016(2) 0.020(3) -0.001(2) -0.006(2) 0.008(2)
C6 0.029(3) 0.017(2) 0.024(3) 0.002(2) -0.006(2) 0.011(2)
C7 0.027(3) 0.021(3) 0.025(3) 0.000(2) 0.001(2) 0.007(2)
C8 0.055(4) 0.019(3) 0.026(3) 0.005(2) -0.001(3) 0.004(3)
C9 0.062(5) 0.033(3) 0.027(3) 0.001(3) -0.016(3) 0.016(3)
C10 0.058(4) 0.035(3) 0.018(3) -0.004(3) -0.002(3) 0.011(3)
C11 0.055(4) 0.036(3) 0.019(3) -0.007(3) -0.009(3) 0.019(3)
C12 0.040(3) 0.032(3) 0.019(3) -0.003(2) -0.008(2) 0.020(3)
C13 0.031(3) 0.022(3) 0.030(3) -0.007(2) -0.007(2) 0.015(2)
C14 0.021(3) 0.018(2) 0.029(3) 0.004(2) -0.003(2) 0.007(2)
C15 0.017(2) 0.026(3) 0.020(3) 0.002(2) -0.001(2) 0.012(2)
C16 0.017(2) 0.015(2) 0.018(2) 0.0030(19) 0.0012(19) 0.0102(19)
C17 0.023(3) 0.020(2) 0.020(3) 0.001(2) 0.003(2) 0.012(2)
C18 0.032(3) 0.019(3) 0.025(3) 0.005(2) 0.004(2) 0.010(2)
C19 0.039(3) 0.020(3) 0.029(3) -0.002(2) -0.005(3) 0.018(3)
C20 0.039(3) 0.018(3) 0.039(4) -0.002(2) -0.004(3) 0.016(3)
C21 0.045(4) 0.018(3) 0.047(4) 0.004(3) -0.005(3) 0.020(3)
C22 0.043(4) 0.030(3) 0.051(4) -0.009(3) -0.001(3) 0.026(3)
C23 0.040(4) 0.036(4) 0.052(4) -0.003(3) 0.000(3) 0.028(3)
C24 0.023(3) 0.027(3) 0.046(4) -0.002(3) -0.008(3) 0.017(2)
C25 0.020(3) 0.023(3) 0.037(3) 0.001(2) 0.001(2) 0.012(2)
C26 0.021(3) 0.021(3) 0.030(3) -0.001(2) -0.007(2) 0.009(2)
C27 0.023(3) 0.019(2) 0.022(3) 0.000(2) -0.005(2) 0.012(2)
C28 0.034(3) 0.033(3) 0.026(3) 0.010(2) 0.005(2) 0.016(3)
C29 0.022(3) 0.035(3) 0.050(4) 0.013(3) 0.003(3) 0.013(3)

loop_
_atom_type_symbol
_atom_type_description
_atom_type_scat_dispersion_real
_atom_type_scat_dispersion_imag
_atom_type_scat_source
C C 0.0033 0.0016 'International Tables Vol C Tables 4.2.6.8 and 6.1.1.4'
Cl Cl 0.1484 0.1585 'International Tables Vol C Tables 4.2.6.8 and 6.1.1.4'
H H 0.0000 0.0000 'International Tables Vol C Tables 4.2.6.8 and 6.1.1.4'
N N 0.0061 0.0033 'International Tables Vol C Tables 4.2.6.8 and 6.1.1.4'
Pt Pt -1.7033 8.3905 'International Tables Vol C Tables 4.2.6.8 and 6.1.1.4'
S S 0.1246 0.1234 'International Tables Vol C Tables 4.2.6.8 and 6.1.1.4'

loop_
_exptl_crystal_face_index_h
_exptl_crystal_face_index_k
_exptl_crystal_face_index_l
_exptl_crystal_face_perp_dist
41 -6 2 0.0434
2 11 -24 0.0597
-41 4 1 0.0527
38 1 -2 0.0413
22 -43 -7 0.0380
-40 4 3 0.0508
-15 43 7 0.0575
4 -12 24 0.0874
30 -12 19 0.0850

loop_
_geom_angle_atom_site_label_1
_geom_angle_atom_site_label_2
_geom_angle_atom_site_label_3
_geom_angle
_geom_angle_site_symmetry_1
_geom_angle_site_symmetry_3
_geom_angle_publ_flag
Cl1 Pt1 Cl2 90.60(5) . . ?
S1 Pt1 Cl1 175.16(5) . . ?
S1 Pt1 Cl2 92.65(5) . . ?
C1 Pt1 Cl1 88.40(14) . . ?
C1 Pt1 Cl2 177.29(14) . . ?
C1 Pt1 S1 88.51(14) . . ?
C28 S1 Pt1 108.8(2) . . ?
C28 S1 C29 97.6(3) . . ?
C29 S1 Pt1 105.3(2) . . ?
C1 N1 C2 110.8(4) . . ?
C1 N1 C4 125.9(4) . . ?
C2 N1 C4 123.2(4) . . ?
C1 N2 C3 110.2(4) . . ?
C1 N2 C16 125.7(4) . . ?
C3 N2 C16 123.6(4) . . ?
N1 C1 Pt1 127.2(4) . . ?
N1 C1 N2 105.1(4) . . ?
N2 C1 Pt1 127.6(3) . . ?
N1 C2 H2 126.6 . . ?
C3 C2 N1 106.8(4) . . ?
C3 C2 H2 126.6 . . ?
N2 C3 H3 126.5 . . ?
C2 C3 N2 107.1(4) . . ?
C2 C3 H3 126.5 . . ?
N1 C4 H4 107.8 . . ?
N1 C4 C5 109.1(4) . . ?
N1 C4 C15 110.5(4) . . ?
C5 C4 H4 107.8 . . ?
C15 C4 H4 107.8 . . ?
C15 C4 C5 113.8(4) . . ?
C4 C5 H5A 108.6 . . ?
C4 C5 H5B 108.6 . . ?
H5A C5 H5B 107.5 . . ?
C6 C5 C4 114.8(4) . . ?
C6 C5 H5A 108.6 . . ?
C6 C5 H5B 108.6 . . ?
C5 C6 H6A 108.7 . . ?
C5 C6 H6B 108.7 . . ?
H6A C6 H6B 107.6 . . ?
C7 C6 C5 114.2(5) . . ?
C7 C6 H6A 108.7 . . ?
C7 C6 H6B 108.7 . . ?
C6 C7 H7A 108.7 . . ?
C6 C7 H7B 108.7 . . ?
C6 C7 C8 114.4(5) . . ?
H7A C7 H7B 107.6 . . ?
C8 C7 H7A 108.7 . . ?
C8 C7 H7B 108.7 . . ?
C7 C8 H8A 108.8 . . ?
C7 C8 H8B 108.8 . . ?
H8A C8 H8B 107.7 . . ?
C9 C8 C7 113.9(5) . . ?
C9 C8 H8A 108.8 . . ?
C9 C8 H8B 108.8 . . ?
C8 C9 H9A 108.8 . . ?
C8 C9 H9B 108.8 . . ?
C8 C9 C10 113.7(7) . . ?
H9A C9 H9B 107.7 . . ?
C10 C9 H9A 108.8 . . ?
C10 C9 H9B 108.8 . . ?
C9 C10 H10A 108.9 . . ?
C9 C10 H10B 108.9 . . ?
H10A C10 H10B 107.7 . . ?
C11 C10 C9 113.5(7) . . ?
C11 C10 H10A 108.9 . . ?
C11 C10 H10B 108.9 . . ?
C10 C11 H11A 108.8 . . ?
C10 C11 H11B 108.8 . . ?
H11A C11 H11B 107.7 . . ?
C12 C11 C10 113.9(5) . . ?
C12 C11 H11A 108.8 . . ?
C12 C11 H11B 108.8 . . ?
C11 C12 H12A 108.9 . . ?
C11 C12 H12B 108.9 . . ?
H12A C12 H12B 107.7 . . ?
C13 C12 C11 113.6(5) . . ?
C13 C12 H12A 108.9 . . ?
C13 C12 H12B 108.9 . . ?
C12 C13 H13A 108.9 . . ?
C12 C13 H13B 108.9 . . ?
C12 C13 C14 113.5(5) . . ?
H13A C13 H13B 107.7 . . ?
C14 C13 H13A 108.9 . . ?
C14 C13 H13B 108.9 . . ?
C13 C14 H14A 108.7 . . ?
C13 C14 H14B 108.7 . . ?
H14A C14 H14B 107.6 . . ?
C15 C14 C13 114.1(4) . . ?
C15 C14 H14A 108.7 . . ?
C15 C14 H14B 108.7 . . ?
C4 C15 H15A 108.5 . . ?
C4 C15 H15B 108.5 . . ?
C14 C15 C4 115.0(4) . . ?
C14 C15 H15A 108.5 . . ?
C14 C15 H15B 108.5 . . ?
H15A C15 H15B 107.5 . . ?
N2 C16 H16 107.8 . . ?
N2 C16 C17 108.4(4) . . ?
N2 C16 C27 110.1(4) . . ?
C17 C16 H16 107.8 . . ?
C17 C16 C27 114.6(4) . . ?
C27 C16 H16 107.8 . . ?
C16 C17 H17A 108.5 . . ?
C16 C17 H17B 108.5 . . ?
C16 C17 C18 115.2(4) . . ?
H17A C17 H17B 107.5 . . ?
C18 C17 H17A 108.5 . . ?
C18 C17 H17B 108.5 . . ?
C17 C18 H18A 108.7 . . ?
C17 C18 H18B 108.7 . . ?
H18A C18 H18B 107.6 . . ?
C19 C18 C17 114.2(5) . . ?
C19 C18 H18A 108.7 . . ?
C19 C18 H18B 108.7 . . ?
C18 C19 H19A 108.9 . . ?
C18 C19 H19B 109.0 . . ?
C18 C19 C20 113.1(5) . . ?
H19A C19 H19B 107.8 . . ?
C20 C19 H19A 108.9 . . ?
C20 C19 H19B 108.9 . . ?
C19 C20 H20A 108.8 . . ?
C19 C20 H20B 108.8 . . ?
H20A C20 H20B 107.7 . . ?
C21 C20 C19 113.7(5) . . ?
C21 C20 H20A 108.8 . . ?
C21 C20 H20B 108.8 . . ?
C20 C21 H21A 108.7 . . ?
C20 C21 H21B 108.7 . . ?
C20 C21 C22 114.2(6) . . ?
H21A C21 H21B 107.6 . . ?
C22 C21 H21A 108.7 . . ?
C22 C21 H21B 108.7 . . ?
C21 C22 H22A 108.6 . . ?
C21 C22 H22B 108.6 . . ?
C21 C22 C23 114.6(6) . . ?
H22A C22 H22B 107.6 . . ?
C23 C22 H22A 108.6 . . ?
C23 C22 H22B 108.6 . . ?
C22 C23 H23A 108.7 . . ?
C22 C23 H23B 108.7 . . ?
C22 C23 C24 114.4(5) . . ?
H23A C23 H23B 107.6 . . ?
C24 C23 H23A 108.7 . . ?
C24 C23 H23B 108.7 . . ?
C23 C24 H24A 108.6 . . ?
C23 C24 H24B 108.6 . . ?
H24A C24 H24B 107.6 . . ?
C25 C24 C23 114.5(6) . . ?
C25 C24 H24A 108.6 . . ?
C25 C24 H24B 108.6 . . ?
C24 C25 H25A 108.8 . . ?
C24 C25 H25B 108.8 . . ?
C24 C25 C26 113.9(5) . . ?
H25A C25 H25B 107.7 . . ?
C26 C25 H25A 108.8 . . ?
C26 C25 H25B 108.8 . . ?
C25 C26 H26A 109.0 . . ?
C25 C26 H26B 109.0 . . ?
C25 C26 C27 112.7(5) . . ?
H26A C26 H26B 107.8 . . ?
C27 C26 H26A 109.0 . . ?
C27 C26 H26B 109.0 . . ?
C16 C27 H27A 108.6 . . ?
C16 C27 H27B 108.6 . . ?
C26 C27 C16 114.5(4) . . ?
C26 C27 H27A 108.6 . . ?
C26 C27 H27B 108.6 . . ?
H27A C27 H27B 107.6 . . ?
S1 C28 H28A 109.5 . . ?
S1 C28 H28B 109.5 . . ?
S1 C28 H28C 109.5 . . ?
H28A C28 H28B 109.5 . . ?
H28A C28 H28C 109.5 . . ?
H28B C28 H28C 109.5 . . ?
S1 C29 H29A 109.5 . . ?
S1 C29 H29B 109.5 . . ?
S1 C29 H29C 109.5 . . ?
H29A C29 H29B 109.5 . . ?
H29A C29 H29C 109.5 . . ?
H29B C29 H29C 109.5 . . ?

loop_
_geom_bond_atom_site_label_1
_geom_bond_atom_site_label_2
_geom_bond_distance
_geom_bond_site_symmetry_2
_geom_bond_publ_flag
Pt1 Cl1 2.3248(13) . ?
Pt1 Cl2 2.3657(13) . ?
Pt1 S1 2.2610(14) . ?
Pt1 C1 1.972(5) . ?
S1 C28 1.793(6) . ?
S1 C29 1.801(6) . ?
N1 C1 1.352(6) . ?
N1 C2 1.381(6) . ?
N1 C4 1.484(6) . ?
N2 C1 1.354(6) . ?
N2 C3 1.389(6) . ?
N2 C16 1.482(6) . ?
C2 H2 0.9500 . ?
C2 C3 1.341(7) . ?
C3 H3 0.9500 . ?
C4 H4 1.0000 . ?
C4 C5 1.537(7) . ?
C4 C15 1.531(7) . ?
C5 H5A 0.9900 . ?
C5 H5B 0.9900 . ?
C5 C6 1.536(7) . ?
C6 H6A 0.9900 . ?
C6 H6B 0.9900 . ?
C6 C7 1.521(8) . ?
C7 H7A 0.9900 . ?
C7 H7B 0.9900 . ?
C7 C8 1.541(8) . ?
C8 H8A 0.9900 . ?
C8 H8B 0.9900 . ?
C8 C9 1.507(10) . ?
C9 H9A 0.9900 . ?
C9 H9B 0.9900 . ?
C9 C10 1.540(9) . ?
C10 H10A 0.9900 . ?
C10 H10B 0.9900 . ?
C10 C11 1.537(10) . ?
C11 H11A 0.9900 . ?
C11 H11B 0.9900 . ?
C11 C12 1.532(9) . ?
C12 H12A 0.9900 . ?
C12 H12B 0.9900 . ?
C12 C13 1.526(8) . ?
C13 H13A 0.9900 . ?
C13 H13B 0.9900 . ?
C13 C14 1.536(8) . ?
C14 H14A 0.9900 . ?
C14 H14B 0.9900 . ?
C14 C15 1.526(7) . ?
C15 H15A 0.9900 . ?
C15 H15B 0.9900 . ?
C16 H16 1.0000 . ?
C16 C17 1.526(7) . ?
C16 C27 1.534(7) . ?
C17 H17A 0.9900 . ?
C17 H17B 0.9900 . ?
C17 C18 1.531(7) . ?
C18 H18A 0.9900 . ?
C18 H18B 0.9900 . ?
C18 C19 1.527(8) . ?
C19 H19A 0.9900 . ?
C19 H19B 0.9900 . ?
C19 C20 1.536(8) . ?
C20 H20A 0.9900 . ?
C20 H20B 0.9900 . ?
C20 C21 1.519(9) . ?
C21 H21A 0.9900 . ?
C21 H21B 0.9900 . ?
C21 C22 1.525(10) . ?
C22 H22A 0.9900 . ?
C22 H22B 0.9900 . ?
C22 C23 1.528(10) . ?
C23 H23A 0.9900 . ?
C23 H23B 0.9900 . ?
C23 C24 1.535(8) . ?
C24 H24A 0.9900 . ?
C24 H24B 0.9900 . ?
C24 C25 1.527(8) . ?
C25 H25A 0.9900 . ?
C25 H25B 0.9900 . ?
C25 C26 1.530(8) . ?
C26 H26A 0.9900 . ?
C26 H26B 0.9900 . ?
C26 C27 1.532(8) . ?
C27 H27A 0.9900 . ?
C27 H27B 0.9900 . ?
C28 H28A 0.9800 . ?
C28 H28B 0.9800 . ?
C28 H28C 0.9800 . ?
C29 H29A 0.9800 . ?
C29 H29B 0.9800 . ?
C29 H29C 0.9800 . ?

loop_
_geom_torsion_atom_site_label_1
_geom_torsion_atom_site_label_2
_geom_torsion_atom_site_label_3
_geom_torsion_atom_site_label_4
_geom_torsion
_geom_torsion_site_symmetry_1
_geom_torsion_site_symmetry_2
_geom_torsion_site_symmetry_3
_geom_torsion_site_symmetry_4
_geom_torsion_publ_flag
N1 C2 C3 N2 0.4(5) . . . . ?
N1 C4 C5 C6 171.7(4) . . . . ?
N1 C4 C15 C14 -87.5(5) . . . . ?
N2 C16 C17 C18 173.6(4) . . . . ?
N2 C16 C27 C26 -81.8(5) . . . . ?
C1 N1 C2 C3 0.4(6) . . . . ?
C1 N1 C4 C5 -125.2(5) . . . . ?
C1 N1 C4 C15 109.0(5) . . . . ?
C1 N2 C3 C2 -1.1(6) . . . . ?
C1 N2 C16 C17 -107.0(5) . . . . ?
C1 N2 C16 C27 126.9(5) . . . . ?
C2 N1 C1 Pt1 176.6(3) . . . . ?
C2 N1 C1 N2 -1.0(5) . . . . ?
C2 N1 C4 C5 57.5(6) . . . . ?
C2 N1 C4 C15 -68.3(6) . . . . ?
C3 N2 C1 Pt1 -176.3(3) . . . . ?
C3 N2 C1 N1 1.3(5) . . . . ?
C3 N2 C16 C17 64.5(6) . . . . ?
C3 N2 C16 C27 -61.7(6) . . . . ?
C4 N1 C1 Pt1 -1.0(7) . . . . ?
C4 N1 C1 N2 -178.6(4) . . . . ?
C4 N1 C2 C3 178.0(4) . . . . ?
C4 C5 C6 C7 -66.5(6) . . . . ?
C5 C4 C15 C14 149.4(5) . . . . ?
C5 C6 C7 C8 171.4(5) . . . . ?
C6 C7 C8 C9 -71.7(7) . . . . ?
C7 C8 C9 C10 -67.6(8) . . . . ?
C8 C9 C10 C11 151.0(6) . . . . ?
C9 C10 C11 C12 -69.2(8) . . . . ?
C10 C11 C12 C13 -65.7(7) . . . . ?
C11 C12 C13 C14 170.0(5) . . . . ?
C12 C13 C14 C15 -70.5(6) . . . . ?
C13 C14 C15 C4 -70.8(6) . . . . ?
C15 C4 C5 C6 -64.5(6) . . . . ?
C16 N2 C1 Pt1 -3.9(7) . . . . ?
C16 N2 C1 N1 173.7(4) . . . . ?
C16 N2 C3 C2 -173.7(4) . . . . ?
C16 C17 C18 C19 -62.3(7) . . . . ?
C17 C16 C27 C26 155.7(4) . . . . ?
C17 C18 C19 C20 165.2(5) . . . . ?
C18 C19 C20 C21 -74.1(7) . . . . ?
C19 C20 C21 C22 -73.0(7) . . . . ?
C20 C21 C22 C23 155.2(5) . . . . ?
C21 C22 C23 C24 -64.5(8) . . . . ?
C22 C23 C24 C25 -63.7(8) . . . . ?
C23 C24 C25 C26 165.3(5) . . . . ?
C24 C25 C26 C27 -71.7(6) . . . . ?
C25 C26 C27 C16 -75.8(6) . . . . ?
C27 C16 C17 C18 -62.9(6) . . . . ?

loop_
_exptl_oxdiff_crystal_face_indexfrac_h
_exptl_oxdiff_crystal_face_indexfrac_k
_exptl_oxdiff_crystal_face_indexfrac_l
_exptl_oxdiff_crystal_face_x
_exptl_oxdiff_crystal_face_y
_exptl_oxdiff_crystal_face_z
41.2169 -5.5236 1.7900 -0.0428 -0.1747 0.9837
1.7478 11.0850 -23.8309 0.2241 0.9376 0.2659
-40.8425 4.3785 0.5389 0.0205 0.0817 -0.9964
38.0376 1.3690 -1.8531 -0.1065 0.0268 0.9939
22.2563 -43.0529 -6.9813 0.9655 -0.2309 0.1201
-40.3720 3.7722 2.6695 -0.0094 0.0009 -1.0000
-14.8478 42.6404 6.5291 -0.9704 0.2323 0.0664
4.3176 -11.9105 24.1483 -0.2312 -0.9653 -0.1215
29.9372 -12.2628 18.6020 -0.1934 -0.8114 0.5516

loop_
_smtbx_masks_void_nr
_smtbx_masks_void_average_x
_smtbx_masks_void_average_y
_smtbx_masks_void_average_z
_smtbx_masks_void_volume
_smtbx_masks_void_count_electrons
_smtbx_masks_void_content
1 0.000 0.000 0.000 202.6 44.9 '1 C5H12'
2 0.000 0.000 0.500 498.5 78.7 '2 C5H12'
3 0.333 0.667 0.167 498.5 78.7 '2 C5H12'
4 0.333 0.667 0.667 202.6 44.9 '1 C5H12'
5 0.667 0.333 0.833 498.5 78.7 '2 C5H12'
6 0.667 0.333 0.333 202.6 44.9 '1 C5H12'
